data_4110761
loop_
_publ_author_name
'Guillermo M\'inguez Espallargas'
'Lee Brammer'
'Jacco van de Streek'
'Kenneth Shankland'
'Alastair J. Florence'
'Harry Adams'

_publ_contact_author_address
; 
     Dept. of Chemistry
     University of Sheffield
     Sheffield, S3 7HF 
     UK
;
_publ_contact_author_email lee.brammer@sheffield.ac.uk
_publ_contact_author_fax '+44 114 222 9346'
_publ_contact_author_name 'Lee Brammer'
_publ_contact_author_phone '+44 141 222 9536'
_publ_section_title
;
 Reversible Extrusion and Uptake of HCl Molecules by Crystalline Solids
 Involving Coordination Bond Cleavage and Formation
;
_journal_name_full 'Journal of the American Chemical Society'
_journal_page_first 9584
_journal_page_last 9585
_journal_paper_doi 10.1021/ja0625733
_journal_volume 128
_journal_year 2006
_chemical_formula_moiety 'C10 H8 Cl4 Cu N2'
_chemical_formula_sum 'C10 H8 Cl4 Cu N2'
_chemical_formula_weight 361.53
_chemical_name_common 'Bis(3-chloropyridine)copper(II) chloride'
_space_group_IT_number 14
_symmetry_cell_setting monoclinic
_symmetry_Int_Tables_number 14
_symmetry_space_group_name_Hall '-P 2ybc'
_symmetry_space_group_name_H-M 'P 1 21/c 1'
_cell_angle_alpha 90
_cell_angle_beta 92.3372(11)
_cell_angle_gamma 90
_cell_formula_units_Z 2
_cell_length_a 3.813149(51)
_cell_length_b 13.70256(16)
_cell_length_c 12.11849(19)
_cell_measurement_temperature 298
_cell_volume 632.663(15)
_computing_data_collection 'DIFFRAC plus XRD Commander (Kienle & Jacob, 2003)'
_computing_data_reduction 'DASH (David et al., 2001)'
_computing_publication_material 'enCifer (Cambridge Crystallographic Data Centre, 2004)'
_computing_structure_refinement 'Topas (Coelho, 2003)'
_computing_structure_solution 'DASH (David et al., 2001)'
_diffrn_ambient_temperature 298
_diffrn_detector '1D linear PSD'
_diffrn_detector_type 'Bruker Vantec, microgap linear PSD'
_diffrn_measurement_device_type 'Bruker AXS D8 Advance'
_diffrn_radiation_monochromator 'primary focussing, Ge 111'
_diffrn_radiation_probe x-ray
_diffrn_radiation_type 'Cu K\a~1~'
_diffrn_radiation_wavelength 1.54056
_diffrn_reflns_limit_h_max 2
_diffrn_reflns_limit_h_min 0
_diffrn_reflns_limit_k_max 10
_diffrn_reflns_limit_k_min -9
_diffrn_reflns_limit_l_max 9
_diffrn_reflns_limit_l_min -8
_diffrn_reflns_number 276
_diffrn_source 'sealed X-ray tube'
_diffrn_source_target Cu
_diffrn_source_type 'Bruker-AXS D8'
_exptl_absorpt_coefficient_mu 10.015
_exptl_absorpt_correction_type none
_exptl_crystal_density_diffrn 1.898
_exptl_crystal_F_000 358.0
_pd_char_colour blue
_pd_char_particle_morphology 'visual estimate, prisms'
_pd_instr_location 'Solid-State Research Group, University of Strathclyde, Glasgow, U.K.'
_pd_meas_2theta_range_inc 0.0172
_pd_meas_2theta_range_max 70
_pd_meas_2theta_range_min 5.0
_pd_meas_number_of_points 3779
_pd_meas_scan_method step
_pd_prep_temperature 298
_pd_proc_ls_background_function
;
Chebyshev polynomial
;
_pd_proc_ls_pref_orient_corr
; 
A spherical harmonics-based preferred orientation correction 
was not applied with Topas during the Rietveld refinement.
;
_pd_proc_ls_profile_function
;   
Fundamental parameters with axial divergence correction
;
_pd_proc_ls_prof_R_factor 0.05217
_pd_proc_ls_prof_wR_expected 0.03040
_pd_proc_ls_prof_wR_factor 0.05785
_pd_spec_mounting '0.7 mm borosilicate capillary'
_pd_spec_mount_mode transmission
_pd_spec_shape cylinder
_pd_spec_size_axial 12
_pd_spec_size_equat 0.7
_refine_ls_extinction_method none
_refine_ls_goodness_of_fit_all 1.903
_refine_ls_hydrogen_treatment refxyz
_refine_ls_matrix_type sparse
_refine_ls_number_constraints 3
_refine_ls_number_parameters 49
_refine_ls_number_restraints 21
_refine_ls_weighting_details 1/\s(Y~obs~)^2^
_refine_ls_weighting_scheme sigma
_cod_data_source_file ja0625733si20060413_052757.cif
_cod_data_source_block 1b
_cod_original_sg_symbol_H-M 'P 21/c'
_cod_database_code 4110761

loop_
_symmetry_equiv_pos_as_xyz
x,y,z
-x,1/2+y,1/2-z
-x,-y,-z
x,1/2-y,1/2+z

loop_
_atom_site_label
_atom_site_type_symbol
_atom_site_symmetry_multiplicity
_atom_site_fract_x
_atom_site_fract_y
_atom_site_fract_z
_atom_site_occupancy
_atom_site_U_iso_or_equiv
CU1 Cu 0 0 0 0 1 0.0126(8)
CL1 Cl 0 -0.35562(55) 0.03486(15) 0.14298(18) 1 0.0116(9)
N11 N 0 0.0052(15) 0.13981(29) -0.04395(41) 1 0.0104(14)
C12 C 0 0.1306(15) 0.20665(29) 0.02777(31) 1 0.0104(14)
H12 H 0 0.2122(48) 0.1850(12) 0.0992(16) 1 0.037995
C13 C 0 0.1325(18) 0.30740(30) -0.00098(39) 1 0.0104(14)
CL13 Cl 0 0.29274(70) 0.39146(15) 0.09498(20) 1 0.026(11)
C14 C 0 0.0053(17) 0.33718(23) -0.10275(33) 1 0.0104(14)
H14 H 0 -0.0032(52) 0.4060(14) -0.1217(15) 1 0.037995
C15 C 0 -0.1186(14) 0.26927(29) -0.17688(35) 1 0.0104(14)
H15 H 0 -0.2021(49) 0.2900(15) -0.2489(18) 1 0.037995
C16 C 0 -0.1222(15) 0.16783(32) -0.14562(31) 1 0.0104(14)
H16 H 0 -0.2040(54) 0.1176(14) -0.1996(16) 1 0.037995

loop_
_atom_type_symbol
_atom_type_description
_atom_type_scat_source
C C 'International Tables Vol C Table 6.1.1.4'
H H 'International Tables Vol C Table 6.1.1.4'
Cl Cl 'International Tables Vol C Table 6.1.1.4'
Cu Cu 'International Tables Vol C Table 6.1.1.4'
N N 'International Tables Vol C Table 6.1.1.4'

loop_
_geom_angle_atom_site_label_1
_geom_angle_atom_site_label_2
_geom_angle_atom_site_label_3
_geom_angle
_geom_angle_site_symmetry_1
_geom_angle_site_symmetry_3
Cl1 Cu1 N11 90.84(16) . .
Cl1 Cu1 Cl1 91.50(6) . 1_655
Cl1 Cu1 Cl1 88.50(6) . 3_455
Cl1 Cu1 Cl1 180.00 . 3_555
Cl1 Cu1 N11 89.16(16) . 3_555
N11 Cu1 Cl1 89.11(16) . 1_655
N11 Cu1 Cl1 90.89(16) . 3_455
N11 Cu1 Cl1 89.16(16) . 3_555
N11 Cu1 N11 180.00 . 3_555
Cl1 Cu1 Cl1 180.00(8) 1_655 3_455
Cl1 Cu1 Cl1 88.50(6) 1_655 3_555
Cl1 Cu1 N11 90.89(16) 1_655 3_555
Cl1 Cu1 Cl1 91.50(6) 3_455 3_555
Cl1 Cu1 N11 89.11(16) 3_455 3_555
Cl1 Cu1 N11 90.84(16) 3_555 3_555
Cu1 Cl1 Cu1 91.50(7) . 1_455
Cu1 N11 C12 119.5(3) . .
Cu1 N11 C16 120.5(3) . .
C12 N11 C16 120.0(4) . .
N11 C12 C13 120.6(4) . .
Cl13 C13 C12 119.1(4) . .
Cl13 C13 C14 120.6(3) . .
C12 C13 C14 120.3(4) . .
C13 C14 C15 119.4(3) . .
C14 C15 C16 119.4(3) . .
N11 C16 C15 120.2(4) . .
N11 C12 H12 118.0(11) . .
C13 C12 H12 121.3(11) . .
C13 C14 H14 120.6(12) . .
C15 C14 H14 120.0(12) . .
C14 C15 H15 119.4(13) . .
C16 C15 H15 121.2(13) . .
N11 C16 H16 119.5(12) . .
C15 C16 H16 120.1(12) . .

loop_
_geom_bond_atom_site_label_1
_geom_bond_atom_site_label_2
_geom_bond_distance
_geom_bond_site_symmetry_2
Cu1 Cl1 2.294(2) .
Cu1 N11 1.989(4) .
Cu1 Cl1 2.987(2) 1_655
Cl13 C13 1.731(5) .
N11 C12 1.339(6) .
N11 C16 1.360(6) .
C12 C13 1.423(6) .
C13 C14 1.369(6) .
C14 C15 1.364(5) .
C15 C16 1.442(6) .
C12 H12 0.96(2) .
C14 H14 0.970(19) .
C15 H15 0.96(2) .
C16 H16 0.99(2) .

loop_
_geom_torsion_atom_site_label_1
_geom_torsion_atom_site_label_2
_geom_torsion_atom_site_label_3
_geom_torsion_atom_site_label_4
_geom_torsion
_geom_torsion_site_symmetry_1
_geom_torsion_site_symmetry_4
N11 Cu1 Cl1 Cu1 90.87(16) . 1_455
Cl1 Cu1 N11 C12 60.1(5) . .
Cl1 Cu1 N11 C16 -119.0(5) . .
Cl1 Cu1 N11 C12 -31.4(5) 1_655 .
Cl1 Cu1 N11 C16 149.6(5) 1_655 .
Cl1 Cu1 N11 C12 148.6(5) 3_455 .
Cl1 Cu1 N11 C16 -30.5(5) 3_455 .
Cl1 Cu1 N11 C12 -119.9(5) 3_555 .
Cl1 Cu1 N11 C16 61.0(5) 3_555 .
Cu1 N11 C12 C13 -179.1(4) . .
C16 N11 C12 C13 0.0(9) . .
Cu1 N11 C16 C15 179.8(4) . .
C12 N11 C16 C15 0.8(8) . .
N11 C12 C13 Cl13 179.3(5) . .
N11 C12 C13 C14 0.1(9) . .
Cl13 C13 C14 C15 179.9(5) . .
C12 C13 C14 C15 -0.9(9) . .
C13 C14 C15 C16 1.7(9) . .
C14 C15 C16 N11 -1.7(8) . .
Cu1 N11 C12 H12 -0.8(15) . .
C16 N11 C12 H12 178.2(14) . .
Cu1 N11 C16 H16 -3.9(15) . .
C12 N11 C16 H16 177.1(14) . .
H12 C12 C13 Cl13 1.1(16) . .
H12 C12 C13 C14 -178.1(15) . .
Cl13 C13 C14 H14 -1.8(16) . .
C12 C13 C14 H14 177.4(14) . .
C13 C14 C15 H15 -178.4(15) . .
H14 C14 C15 C16 -176.7(14) . .
H14 C14 C15 H15 3(2) . .
C14 C15 C16 H16 -177.9(14) . .
H15 C15 C16 N11 178.4(15) . .
H15 C15 C16 H16 2(2) . .
